data_7212102
loop_
_publ_author_name
'Nayak, Susanta K.'
'Venugopala, K. N.'
'Chopra, Deepak'
Vasu,
'Row, T. N. Guru'

_publ_section_title
;
 Effect of substitution on molecular conformation and packing features in
 a series of aryl substituted
 ethyl-6-methyl-4-phenyl-2-thioxo-1,2,3,4-tetrahydropyrimidine-5-carboxylates
;
_journal_issue 4
_journal_name_full CrystEngComm
_journal_page_first 1205
_journal_paper_doi 10.1039/b919648j
_journal_volume 12
_journal_year 2010
_chemical_compound_source 'see text'
_chemical_formula_moiety 'C15 H18 N2 O3 S'
_chemical_formula_sum 'C15 H18 N2 O3 S'
_chemical_formula_weight 306.38
_chemical_name_common
;
4-(3-Methoxy-phenyl)-6-methyl-2-thioxo-1,2,3,4-tetrahydro-
pyrimidine-5-carboxylic acid ethyl ester
;
_chemical_name_systematic
;
4-(3-Methoxy-phenyl)-6-methyl-2-thioxo-1,2,3,4-tetrahydro-pyrimidine-5-
carboxylic acid ethyl ester

;
_space_group_IT_number 14
_symmetry_cell_setting monoclinic
_symmetry_Int_Tables_number 14
_symmetry_space_group_name_Hall '-P 2yn'
_symmetry_space_group_name_H-M 'P 1 21/n 1'
_atom_sites_solution_hydrogens geom
_atom_sites_solution_primary direct
_atom_sites_solution_secondary difmap
_cell_angle_alpha 90
_cell_angle_beta 106.98(2)
_cell_angle_gamma 90
_cell_formula_units_Z 4
_cell_length_a 12.286(2)
_cell_length_b 8.2534(10)
_cell_length_c 15.956(3)
_cell_measurement_reflns_used 400
_cell_measurement_temperature 292(2)
_cell_measurement_theta_max 27.99
_cell_measurement_theta_min 0.97
_cell_volume 1547.4(5)
_computing_cell_refinement
;
CrysAlisPro, Oxford Diffraction Ltd.,
Version 1.171.33.34d (release 27-02-2009 CrysAlis171 .NET)
(compiled Feb 27 2009,15:38:38)
;
_computing_data_collection
;
CrysAlisPro, Oxford Diffraction Ltd.,
Version 1.171.33.34d (release 27-02-2009 CrysAlis171 .NET)
(compiled Feb 27 2009,15:38:38)
;
_computing_data_reduction
;
CrysAlisPro, Oxford Diffraction Ltd.,
Version 1.171.33.34d (release 27-02-2009 CrysAlis171 .NET)
(compiled Feb 27 2009,15:38:38)
;
_computing_molecular_graphics 'Ortep-3 for Windows (Farrugia, 1997) and CAMERON (Watkin et al., 1993)'
_computing_publication_material 'PLATON (Spek, 2003)'
_computing_structure_refinement 'SHELXL-97 (Sheldrick, 1997)'
_computing_structure_solution 'SHELXL-97 (Sheldrick, 1997)'
_diffrn_ambient_temperature 292(2)
_diffrn_detector_area_resol_mean 16.0839
_diffrn_measured_fraction_theta_full 0.999
_diffrn_measured_fraction_theta_max 0.999
_diffrn_measurement_details
;
1 omega -94.00 -59.00 1.0000 20.0000
omega____ theta____ kappa____ phi______ frames
- -17.1989 179.0000 60.0000 35

2 omega -32.00 68.00 1.0000 20.0000
omega____ theta____ kappa____ phi______ frames
- 19.0739 0.0000 -90.0000 100

3 omega 1.00 86.00 1.0000 20.0000
omega____ theta____ kappa____ phi______ frames
- 19.0739 37.0000 -60.0000 85

4 omega -90.00 9.00 1.0000 20.0000
omega____ theta____ kappa____ phi______ frames
- -17.1989 -37.0000 30.0000 99

5 omega -94.00 -34.00 1.0000 20.0000
omega____ theta____ kappa____ phi______ frames
- -17.1989 179.0000 150.0000 60

6 omega -32.00 19.00 1.0000 20.0000
omega____ theta____ kappa____ phi______ frames
- -17.1989 -89.0000 -23.0000 51

7 omega -94.00 -34.00 1.0000 20.0000
omega____ theta____ kappa____ phi______ frames
- -17.1989 179.0000 -60.0000 60

8 omega -17.00 32.00 1.0000 20.0000
omega____ theta____ kappa____ phi______ frames
- 19.0739 89.0000 -156.0000 49

9 omega -53.00 46.00 1.0000 20.0000
omega____ theta____ kappa____ phi______ frames
- 19.0739 -34.0000 122.0000 99

10 omega -87.00 -30.00 1.0000 20.0000
omega____ theta____ kappa____ phi______ frames
- -17.1989 -77.0000 -90.0000 57

11 omega -33.00 56.00 1.0000 20.0000
omega____ theta____ kappa____ phi______ frames
- 19.0739 -89.0000 -23.0000 89

;
_diffrn_measurement_device_type 'Goniometer Xcalibur, detector: Eos (Nova)'
_diffrn_measurement_method '\w scans'
_diffrn_orient_matrix_UB_11 0.0431520197
_diffrn_orient_matrix_UB_12 -0.0347641153
_diffrn_orient_matrix_UB_13 0.0351056656
_diffrn_orient_matrix_UB_21 0.0405448621
_diffrn_orient_matrix_UB_22 0.0148945011
_diffrn_orient_matrix_UB_23 -0.0229738866
_diffrn_orient_matrix_UB_31 0.0118915565
_diffrn_orient_matrix_UB_32 0.0773162309
_diffrn_orient_matrix_UB_33 0.0201818382
_diffrn_radiation_monochromator graphite
_diffrn_radiation_source 'Enhance (Mo) X-ray Source'
_diffrn_radiation_type 'Mo K\a'
_diffrn_radiation_wavelength 0.7107
_diffrn_reflns_av_R_equivalents 0.0888
_diffrn_reflns_av_sigmaI/netI 0.0528
_diffrn_reflns_limit_h_max 15
_diffrn_reflns_limit_h_min -15
_diffrn_reflns_limit_k_max 10
_diffrn_reflns_limit_k_min -10
_diffrn_reflns_limit_l_max 19
_diffrn_reflns_limit_l_min -19
_diffrn_reflns_number 22076
_diffrn_reflns_reduction_process
;
;
_diffrn_reflns_theta_full 26.00
_diffrn_reflns_theta_max 26.00
_diffrn_reflns_theta_min 3.02
_exptl_absorpt_coefficient_mu 0.220
_exptl_absorpt_correction_T_max 0.9614
_exptl_absorpt_correction_T_min 0.9210
_exptl_absorpt_correction_type multi-scan
_exptl_absorpt_process_details
;
CrysAlisPro, Oxford Diffraction Ltd.,
Version 1.171.33.34d (release 27-02-2009 CrysAlis171 .NET)
(compiled Feb 27 2009,15:38:38)
Empirical absorption correction using spherical harmonics,
implemented in SCALE3 ABSPACK scaling algorithm.
;
_exptl_crystal_colour colorless
_exptl_crystal_density_diffrn 1.315
_exptl_crystal_density_method 'Not Measured'
_exptl_crystal_description rod
_exptl_crystal_F_000 648
_exptl_crystal_size_max 0.32
_exptl_crystal_size_mid 0.28
_exptl_crystal_size_min 0.18
_refine_diff_density_max 0.284
_refine_diff_density_min -0.217
_refine_diff_density_rms 0.050
_refine_ls_extinction_method none
_refine_ls_goodness_of_fit_ref 0.975
_refine_ls_hydrogen_treatment constr
_refine_ls_matrix_type full
_refine_ls_number_parameters 193
_refine_ls_number_reflns 3032
_refine_ls_number_restraints 0
_refine_ls_restrained_S_all 0.975
_refine_ls_R_factor_all 0.0886
_refine_ls_R_factor_gt 0.0494
_refine_ls_shift/su_max 0.001
_refine_ls_shift/su_mean 0.000
_refine_ls_structure_factor_coef Fsqd
_refine_ls_weighting_details 'calc w=1/[\s^2^(Fo^2^)+(0.0661P)^2^+0.0000P] where P=(Fo^2^+2Fc^2^)/3'
_refine_ls_weighting_scheme calc
_refine_ls_wR_factor_gt 0.1189
_refine_ls_wR_factor_ref 0.1297
_reflns_number_gt 1858
_reflns_number_total 3032
_reflns_threshold_expression >2sigma(I)
_cod_data_source_file b919648j.txt
_cod_data_source_block s3oc
_cod_depositor_comments
;
The following automatic conversions were performed:

'_symmetry_cell_setting' value 'Monoclinic' changed to 'monoclinic'
according to /home/saulius/struct/CIF-dictionaries/cif_core.dic
dictionary named 'cif_core.dic' version 2.4.2 from 2011-04-26.

Automatic conversion script
Id: cif_fix_values 1891 2012-01-12 08:04:46Z andrius 
;
_cod_original_sg_symbol_H-M 'P 21/n'
_cod_database_code 7212102

loop_
_symmetry_equiv_pos_site_id
_symmetry_equiv_pos_as_xyz
1 x,y,z
2 1/2-x,1/2+y,1/2-z
3 -x,-y,-z
4 1/2+x,1/2-y,1/2+z

loop_
_atom_site_label
_atom_site_type_symbol
_atom_site_fract_x
_atom_site_fract_y
_atom_site_fract_z
_atom_site_U_iso_or_equiv
_atom_site_adp_type
_atom_site_occupancy
_atom_site_symmetry_multiplicity
_atom_site_calc_flag
_atom_site_refinement_flags
S1 S 1.28992(5) 0.04196(7) 0.77187(5) 0.0529(2) Uani 1 1 d .
N2 N 1.09765(15) 0.1837(2) 0.68659(12) 0.0395(5) Uani 1 1 d .
H2N H 1.1364 0.2720 0.6926 0.047 Uiso 1 1 calc R
O1 O 0.77733(15) -0.0499(2) 0.47672(11) 0.0579(5) Uani 1 1 d .
N1 N 1.09409(15) -0.0903(2) 0.68102(12) 0.0438(5) Uani 1 1 d .
H1N H 1.1212 -0.1810 0.7046 0.053 Uiso 1 1 calc R
C1 C 1.15348(19) 0.0470(2) 0.71018(14) 0.0375(6) Uani 1 1 d .
O2 O 0.78522(13) 0.21108(19) 0.51584(10) 0.0504(5) Uani 1 1 d .
C4 C 0.97402(19) 0.1948(2) 0.65088(14) 0.0368(5) Uani 1 1 d .
H4 H 0.9565 0.2902 0.6127 0.044 Uiso 1 1 calc R
C3 C 0.93192(19) 0.0470(2) 0.59511(14) 0.0362(5) Uani 1 1 d .
C9 C 0.92076(19) 0.2200(2) 0.72511(14) 0.0365(5) Uani 1 1 d .
C5 C 0.8256(2) 0.0587(3) 0.52352(15) 0.0420(6) Uani 1 1 d .
C14 C 0.8583(2) 0.1019(3) 0.75086(15) 0.0480(6) Uani 1 1 d .
H14 H 0.8439 0.0038 0.7209 0.058 Uiso 1 1 calc R
O3 O 0.91585(17) 0.5312(2) 0.88975(12) 0.0692(6) Uani 1 1 d .
C10 C 0.94083(19) 0.3662(3) 0.77027(15) 0.0418(6) Uani 1 1 d .
H10 H 0.9819 0.4472 0.7525 0.050 Uiso 1 1 calc R
C2 C 0.99115(19) -0.0914(3) 0.61452(14) 0.0383(6) Uani 1 1 d .
C6 C 0.6773(2) 0.2358(3) 0.44940(16) 0.0545(7) Uani 1 1 d .
H6A H 0.6194 0.1664 0.4606 0.065 Uiso 1 1 calc R
H6B H 0.6844 0.2100 0.3919 0.065 Uiso 1 1 calc R
C11 C 0.9004(2) 0.3925(3) 0.84129(16) 0.0473(6) Uani 1 1 d .
C8 C 0.9607(2) -0.2544(3) 0.57321(17) 0.0524(7) Uani 1 1 d .
H8A H 0.9018 -0.2426 0.5187 0.079 Uiso 1 1 calc R
H8B H 0.9341 -0.3227 0.6118 0.079 Uiso 1 1 calc R
H8C H 1.0266 -0.3024 0.5626 0.079 Uiso 1 1 calc R
C12 C 0.8374(2) 0.2731(3) 0.86663(17) 0.0558(7) Uani 1 1 d .
H12 H 0.8092 0.2903 0.9140 0.067 Uiso 1 1 calc R
C13 C 0.8168(2) 0.1297(3) 0.82179(17) 0.0564(7) Uani 1 1 d .
H13 H 0.7744 0.0498 0.8390 0.068 Uiso 1 1 calc R
C7 C 0.6454(2) 0.4095(4) 0.45304(19) 0.0734(9) Uani 1 1 d .
H7A H 0.7047 0.4771 0.4442 0.110 Uiso 1 1 calc R
H7B H 0.6353 0.4324 0.5093 0.110 Uiso 1 1 calc R
H7C H 0.5757 0.4307 0.4080 0.110 Uiso 1 1 calc R
C15 C 0.9806(3) 0.6581(4) 0.8670(2) 0.0838(10) Uani 1 1 d .
H15A H 0.9440 0.6932 0.8082 0.126 Uiso 1 1 calc R
H15B H 1.0556 0.6192 0.8711 0.126 Uiso 1 1 calc R
H15C H 0.9859 0.7475 0.9065 0.126 Uiso 1 1 calc R

loop_
_atom_site_aniso_label
_atom_site_aniso_U_11
_atom_site_aniso_U_22
_atom_site_aniso_U_33
_atom_site_aniso_U_23
_atom_site_aniso_U_13
_atom_site_aniso_U_12
S1 0.0380(4) 0.0355(4) 0.0749(5) -0.0063(3) 0.0004(3) 0.0025(3)
N2 0.0324(11) 0.0289(10) 0.0539(12) -0.0028(9) 0.0076(10) -0.0029(8)
O1 0.0564(12) 0.0564(12) 0.0500(10) -0.0132(9) -0.0017(9) -0.0027(9)
N1 0.0410(12) 0.0281(10) 0.0557(12) 0.0002(9) 0.0036(10) 0.0003(9)
C1 0.0402(14) 0.0296(12) 0.0421(13) -0.0026(10) 0.0110(11) -0.0006(11)
O2 0.0439(11) 0.0476(10) 0.0481(10) 0.0001(8) -0.0045(8) 0.0058(8)
C4 0.0363(13) 0.0311(12) 0.0379(13) 0.0026(10) 0.0029(10) 0.0026(10)
C3 0.0398(14) 0.0320(12) 0.0346(12) -0.0010(10) 0.0072(10) -0.0020(10)
C9 0.0323(13) 0.0363(13) 0.0359(12) 0.0013(10) 0.0021(10) 0.0039(10)
C5 0.0427(15) 0.0473(15) 0.0362(13) 0.0014(12) 0.0121(11) -0.0015(12)
C14 0.0451(15) 0.0483(14) 0.0490(15) -0.0047(12) 0.0114(12) -0.0056(12)
O3 0.0795(15) 0.0634(13) 0.0689(13) -0.0253(10) 0.0282(11) 0.0010(11)
C10 0.0399(14) 0.0360(13) 0.0475(14) -0.0017(11) 0.0097(11) 0.0014(11)
C2 0.0382(14) 0.0376(13) 0.0374(13) -0.0048(11) 0.0085(11) -0.0055(11)
C6 0.0446(16) 0.0657(18) 0.0436(15) 0.0047(13) -0.0024(12) 0.0066(13)
C11 0.0448(15) 0.0474(15) 0.0456(15) -0.0078(12) 0.0068(12) 0.0079(12)
C8 0.0530(17) 0.0388(14) 0.0600(16) -0.0096(12) 0.0081(13) -0.0022(12)
C12 0.0494(17) 0.0720(19) 0.0484(15) -0.0035(14) 0.0179(13) 0.0077(14)
C13 0.0527(18) 0.0645(18) 0.0537(16) -0.0009(14) 0.0183(14) -0.0103(14)
C7 0.066(2) 0.076(2) 0.0657(19) 0.0011(16) 0.0005(16) 0.0213(16)
C15 0.107(3) 0.0550(18) 0.094(2) -0.0320(17) 0.036(2) -0.0123(18)

loop_
_atom_type_symbol
_atom_type_description
_atom_type_scat_dispersion_real
_atom_type_scat_dispersion_imag
_atom_type_scat_source
S S 0.1246 0.1234 'International Tables Vol C Tables 4.2.6.8 and 6.1.1.4'
O O 0.0106 0.0060 'International Tables Vol C Tables 4.2.6.8 and 6.1.1.4'
N N 0.0061 0.0033 'International Tables Vol C Tables 4.2.6.8 and 6.1.1.4'
H H 0.0000 0.0000 'International Tables Vol C Tables 4.2.6.8 and 6.1.1.4'
C C 0.0033 0.0016 'International Tables Vol C Tables 4.2.6.8 and 6.1.1.4'

loop_
_geom_angle_atom_site_label_1
_geom_angle_atom_site_label_2
_geom_angle_atom_site_label_3
_geom_angle
C1 N2 C4 124.07(18)
C1 N2 H2N 118.0
C4 N2 H2N 118.0
C1 N1 C2 123.06(19)
C1 N1 H1N 118.5
C2 N1 H1N 118.5
N2 C1 N1 115.8(2)
N2 C1 S1 122.41(16)
N1 C1 S1 121.78(17)
C5 O2 C6 115.65(18)
N2 C4 C3 108.51(17)
N2 C4 C9 109.79(17)
C3 C4 C9 114.65(19)
N2 C4 H4 107.9
C3 C4 H4 107.9
C9 C4 H4 107.9
C2 C3 C5 122.4(2)
C2 C3 C4 118.9(2)
C5 C3 C4 118.70(19)
C14 C9 C10 119.4(2)
C14 C9 C4 122.57(19)
C10 C9 C4 118.00(19)
O1 C5 O2 122.5(2)
O1 C5 C3 126.8(2)
O2 C5 C3 110.71(19)
C9 C14 C13 119.7(2)
C9 C14 H14 120.2
C13 C14 H14 120.2
C11 O3 C15 117.9(2)
C11 C10 C9 120.7(2)
C11 C10 H10 119.7
C9 C10 H10 119.7
C3 C2 N1 118.73(19)
C3 C2 C8 127.9(2)
N1 C2 C8 113.3(2)
O2 C6 C7 107.6(2)
O2 C6 H6A 110.2
C7 C6 H6A 110.2
O2 C6 H6B 110.2
C7 C6 H6B 110.2
H6A C6 H6B 108.5
O3 C11 C10 125.0(2)
O3 C11 C12 115.4(2)
C10 C11 C12 119.6(2)
C2 C8 H8A 109.5
C2 C8 H8B 109.5
H8A C8 H8B 109.5
C2 C8 H8C 109.5
H8A C8 H8C 109.5
H8B C8 H8C 109.5
C13 C12 C11 119.8(2)
C13 C12 H12 120.1
C11 C12 H12 120.1
C12 C13 C14 120.9(2)
C12 C13 H13 119.6
C14 C13 H13 119.6
C6 C7 H7A 109.5
C6 C7 H7B 109.5
H7A C7 H7B 109.5
C6 C7 H7C 109.5
H7A C7 H7C 109.5
H7B C7 H7C 109.5
O3 C15 H15A 109.5
O3 C15 H15B 109.5
H15A C15 H15B 109.5
O3 C15 H15C 109.5
H15A C15 H15C 109.5
H15B C15 H15C 109.5

loop_
_geom_bond_atom_site_label_1
_geom_bond_atom_site_label_2
_geom_bond_distance
S1 C1 1.678(2)
N2 C1 1.318(3)
N2 C4 1.461(3)
N2 H2N 0.8600
O1 C5 1.206(3)
N1 C1 1.354(3)
N1 C2 1.393(3)
N1 H1N 0.8600
O2 C5 1.345(3)
O2 C6 1.450(3)
C4 C3 1.510(3)
C4 C9 1.525(3)
C4 H4 0.9800
C3 C2 1.341(3)
C3 C5 1.466(3)
C9 C14 1.376(3)
C9 C10 1.390(3)
C14 C13 1.390(3)
C14 H14 0.9300
O3 C11 1.363(3)
O3 C15 1.425(3)
C10 C11 1.381(3)
C10 H10 0.9300
C2 C8 1.497(3)
C6 C7 1.491(3)
C6 H6A 0.9700
C6 H6B 0.9700
C11 C12 1.385(3)
C8 H8A 0.9600
C8 H8B 0.9600
C8 H8C 0.9600
C12 C13 1.368(4)
C12 H12 0.9300
C13 H13 0.9300
C7 H7A 0.9600
C7 H7B 0.9600
C7 H7C 0.9600
C15 H15A 0.9600
C15 H15B 0.9600
C15 H15C 0.9600

loop_
_geom_torsion_atom_site_label_1
_geom_torsion_atom_site_label_2
_geom_torsion_atom_site_label_3
_geom_torsion_atom_site_label_4
_geom_torsion
C4 N2 C1 N1 15.1(3)
C4 N2 C1 S1 -165.33(16)
C2 N1 C1 N2 14.6(3)
C2 N1 C1 S1 -164.98(17)
C1 N2 C4 C3 -35.2(3)
C1 N2 C4 C9 90.8(2)
N2 C4 C3 C2 28.6(3)
C9 C4 C3 C2 -94.5(3)
N2 C4 C3 C5 -153.41(19)
C9 C4 C3 C5 83.5(2)
N2 C4 C9 C14 -109.4(2)
C3 C4 C9 C14 13.0(3)
N2 C4 C9 C10 67.8(2)
C3 C4 C9 C10 -169.74(19)
C6 O2 C5 O1 2.0(3)
C6 O2 C5 C3 -177.39(18)
C2 C3 C5 O1 2.7(4)
C4 C3 C5 O1 -175.2(2)
C2 C3 C5 O2 -178.0(2)
C4 C3 C5 O2 4.2(3)
C10 C9 C14 C13 -0.4(3)
C4 C9 C14 C13 176.8(2)
C14 C9 C10 C11 1.1(3)
C4 C9 C10 C11 -176.2(2)
C5 C3 C2 N1 177.1(2)
C4 C3 C2 N1 -5.1(3)
C5 C3 C2 C8 -3.2(4)
C4 C3 C2 C8 174.7(2)
C1 N1 C2 C3 -19.3(3)
C1 N1 C2 C8 160.9(2)
C5 O2 C6 C7 178.2(2)
C15 O3 C11 C10 -1.4(4)
C15 O3 C11 C12 179.6(2)
C9 C10 C11 O3 179.9(2)
C9 C10 C11 C12 -1.3(3)
O3 C11 C12 C13 179.7(2)
C10 C11 C12 C13 0.7(4)
C11 C12 C13 C14 0.0(4)
C9 C14 C13 C12 -0.2(4)
